data_4517492
loop_
_publ_author_name
'Zhang, Zhi-Hui'
'Lan, Jian-Hui'
'Yuan, Li-Yong'
'Sheng, Pan-Pan'
'He, Ming-Yang'
'Zheng, Li-Rong'
'Chen, Qun'
'Chai, Zhi-Fang'
'Gibson, John K.'
'Shi, Wei-Qun'

_publ_section_title
;
 Rational Construction of Porous Metal-Organic Frameworks for Uranium(VI)
 Extraction: The Strong Periodic Tendency with a Metal Node.
;
_journal_name_full 'ACS applied materials &amp; interfaces'
_journal_paper_doi 10.1021/acsami.0c02121
_journal_year 2020
_chemical_formula_sum 'C52 H51 Dy3 N2 O32'
_chemical_formula_weight 1703.45
_space_group_crystal_system triclinic
_space_group_IT_number 2
_space_group_name_Hall '-P 1'
_space_group_name_H-M_alt 'P -1'
_atom_sites_solution_hydrogens mixed
_audit_creation_method SHELXL-2014/6
_cell_angle_alpha 65.0250(10)
_cell_angle_beta 68.6650(10)
_cell_angle_gamma 87.7430(10)
_cell_formula_units_Z 1
_cell_length_a 11.5982(4)
_cell_length_b 12.2091(4)
_cell_length_c 13.5331(5)
_cell_measurement_reflns_used 9253
_cell_measurement_temperature 293(2)
_cell_measurement_theta_max 27.57
_cell_measurement_theta_min 3.10
_cell_volume 1603.22(10)
_computing_cell_refinement 'Bruker SAINT'
_computing_data_collection 'Bruker APEX2'
_computing_data_reduction 'Bruker SAINT'
_computing_molecular_graphics 'Bruker SHELXTL'
_computing_publication_material 'Bruker SHELXTL'
_computing_structure_refinement 'SHELXL-2014/6 (Sheldrick, 2014)'
_computing_structure_solution 'SHELXS-97 (Sheldrick 2008)'
_diffrn_ambient_temperature 293(2)
_diffrn_measured_fraction_theta_full 0.999
_diffrn_measured_fraction_theta_max 0.995
_diffrn_measurement_device_type 'Bruker APEX-II CCD'
_diffrn_measurement_method '\f and \w scans'
_diffrn_radiation_type MoK\a
_diffrn_radiation_wavelength 0.71073
_diffrn_reflns_av_R_equivalents 0.0371
_diffrn_reflns_av_unetI/netI 0.0218
_diffrn_reflns_Laue_measured_fraction_full 0.999
_diffrn_reflns_Laue_measured_fraction_max 0.995
_diffrn_reflns_limit_h_max 15
_diffrn_reflns_limit_h_min -15
_diffrn_reflns_limit_k_max 15
_diffrn_reflns_limit_k_min -15
_diffrn_reflns_limit_l_max 17
_diffrn_reflns_limit_l_min -17
_diffrn_reflns_number 56706
_diffrn_reflns_point_group_measured_fraction_full 0.999
_diffrn_reflns_point_group_measured_fraction_max 0.995
_diffrn_reflns_theta_full 25.242
_diffrn_reflns_theta_max 27.579
_diffrn_reflns_theta_min 3.007
_exptl_absorpt_coefficient_mu 3.550
_exptl_absorpt_correction_T_max 0.537
_exptl_absorpt_correction_T_min 0.471
_exptl_absorpt_correction_type multi-scan
_exptl_absorpt_process_details SADABS
_exptl_crystal_colour COLORLESS
_exptl_crystal_density_diffrn 1.764
_exptl_crystal_description BLOCK
_exptl_crystal_F_000 831
_exptl_crystal_size_max 0.250
_exptl_crystal_size_mid 0.220
_exptl_crystal_size_min 0.200
_refine_diff_density_max 1.410
_refine_diff_density_min -0.803
_refine_diff_density_rms 0.136
_refine_ls_extinction_method none
_refine_ls_goodness_of_fit_ref 1.026
_refine_ls_hydrogen_treatment constr
_refine_ls_matrix_type full
_refine_ls_number_parameters 393
_refine_ls_number_reflns 7393
_refine_ls_number_restraints 3
_refine_ls_restrained_S_all 1.026
_refine_ls_R_factor_all 0.0334
_refine_ls_R_factor_gt 0.0249
_refine_ls_shift/su_max 0.002
_refine_ls_shift/su_mean 0.000
_refine_ls_structure_factor_coef Fsqd
_refine_ls_weighting_details 'w=1/[\s^2^(Fo^2^)+(0.0425P)^2^+4.9357P] where P=(Fo^2^+2Fc^2^)/3'
_refine_ls_weighting_scheme calc
_refine_ls_wR_factor_gt 0.0725
_refine_ls_wR_factor_ref 0.0768
_reflns_Friedel_coverage 0.000
_reflns_number_gt 6378
_reflns_number_total 7393
_reflns_threshold_expression 'I > 2\s(I)'
_cod_data_source_file am0c02121_si_002.cif
_cod_data_source_block Dy-MOF
_cod_database_code 4517492
_shelx_space_group_comment
; 
The symmetry employed for this shelxl refinement is uniquely defined 
by the following loop, which should always be used as a source of 
symmetry information in preference to the above space-group names. 
They are only intended as comments. 
;
_shelx_estimated_absorpt_t_min 0.471
_shelx_estimated_absorpt_t_max 0.537
_shelxl_version_number 2014/6

loop_
_space_group_symop_operation_xyz
'x, y, z'
'-x, -y, -z'

loop_
_atom_site_label
_atom_site_type_symbol
_atom_site_fract_x
_atom_site_fract_y
_atom_site_fract_z
_atom_site_U_iso_or_equiv
_atom_site_adp_type
_atom_site_occupancy
_atom_site_site_symmetry_order
_atom_site_calc_flag
_atom_site_refinement_flags_posn
_atom_site_refinement_flags_adp
_atom_site_refinement_flags_occupancy
_atom_site_disorder_assembly
_atom_site_disorder_group
Dy1 Dy 0.0000 0.0000 1.0000 0.01045(6) Uani 1 2 d S . P . .
Dy2 Dy 0.92697(2) 0.83001(2) 0.82763(2) 0.01335(6) Uani 1 1 d . . . . .
O1 O 0.2108(3) 0.0470(3) 0.9289(3) 0.0298(7) Uani 1 1 d . . . . .
O2 O 0.2093(3) 0.1946(3) 0.9831(2) 0.0228(6) Uani 1 1 d . . . . .
O3 O 0.5807(3) -0.1292(3) 0.8068(3) 0.0307(7) Uani 1 1 d . . . . .
H3 H 0.6094 -0.1941 0.8211 0.046 Uiso 0.5 1 calc R U P . .
O4 O 0.7624(3) -0.0572(3) 0.7933(3) 0.0247(6) Uani 1 1 d . . . . .
O5 O 0.9355(3) 0.1542(2) 1.0561(2) 0.0187(5) Uani 1 1 d . . . . .
O6 O 0.9799(3) 0.3277(2) 1.0542(3) 0.0235(6) Uani 1 1 d . . . . .
O7 O 0.7667(3) 0.6776(2) 0.8984(3) 0.0267(7) Uani 1 1 d . . . . .
O8 O 0.6404(4) 0.6705(3) 0.8115(4) 0.0424(9) Uani 1 1 d . . . . .
O9 O 0.9688(3) 1.0283(2) 0.8128(3) 0.0253(6) Uani 1 1 d . . . . .
O10 O 1.0361(4) 1.1850(3) 0.8230(3) 0.0354(8) Uani 1 1 d . . . . .
O11 O 0.9973(3) 1.3005(3) 0.2752(3) 0.0322(8) Uani 1 1 d . . . . .
O12 O 1.0619(3) 1.1301(3) 0.3684(3) 0.0271(7) Uani 1 1 d . . . . .
O13 O 1.1405(3) 0.9028(4) 0.7003(3) 0.0451(9) Uani 1 1 d . . . . .
H13A H 1.1307 0.9175 0.6391 0.068 Uiso 1 1 d R U . . .
H13B H 1.2029 0.9334 0.6993 0.068 Uiso 1 1 d R U . . .
C1 C 0.2650(3) 0.1280(3) 0.9384(3) 0.0171(7) Uani 1 1 d . . . . .
C2 C 0.4048(3) 0.1383(3) 0.8949(3) 0.0153(7) Uani 1 1 d . . . . .
C3 C 0.4640(3) 0.0517(3) 0.8585(3) 0.0171(7) Uani 1 1 d . . . . .
H3A H 0.4182 -0.0036 0.8515 0.021 Uiso 1 1 calc R U . . .
C4 C 0.5903(4) 0.0488(3) 0.8330(3) 0.0162(7) Uani 1 1 d . . . . .
C5 C 0.6588(3) 0.1333(3) 0.8415(3) 0.0172(7) Uani 1 1 d . . . . .
H5 H 0.7443 0.1322 0.8222 0.021 Uiso 1 1 calc R U . . .
C6 C 0.6015(3) 0.2196(3) 0.8785(3) 0.0165(7) Uani 1 1 d . . . . .
C7 C 0.4741(3) 0.2217(3) 0.9042(3) 0.0161(7) Uani 1 1 d . . . . .
H7 H 0.4348 0.2794 0.9277 0.019 Uiso 1 1 calc R U . . .
C8 C 0.6522(4) -0.0516(3) 0.8076(3) 0.0173(7) Uani 1 1 d . . . . .
C9 C 0.6754(3) 0.2994(3) 0.8981(4) 0.0172(7) Uani 1 1 d . . . . .
C10 C 0.7623(4) 0.2507(3) 0.9492(4) 0.0184(8) Uani 1 1 d . . . . .
H10 H 0.7724 0.1690 0.9701 0.022 Uiso 1 1 calc R U . . .
C11 C 0.8339(3) 0.3217(3) 0.9693(3) 0.0173(7) Uani 1 1 d . . . . .
C12 C 0.8180(4) 0.4429(3) 0.9400(4) 0.0210(8) Uani 1 1 d . . . . .
H12 H 0.8666 0.4912 0.9520 0.025 Uiso 1 1 calc R U . . .
C13 C 0.7294(4) 0.4926(3) 0.8924(4) 0.0203(8) Uani 1 1 d . . . . .
C14 C 0.6586(4) 0.4214(3) 0.8714(4) 0.0209(8) Uani 1 1 d . . . . .
H14 H 0.5999 0.4552 0.8393 0.025 Uiso 1 1 calc R U . . .
C15 C 0.9227(3) 0.2657(3) 1.0283(3) 0.0155(7) Uani 1 1 d . . . . .
C16 C 0.7116(4) 0.6230(4) 0.8651(4) 0.0231(8) Uani 1 1 d . . . . .
C17 C 1.0039(4) 1.1410(3) 0.7673(3) 0.0161(7) Uani 1 1 d . . . . .
C18 C 1.0037(4) 1.2253(3) 0.6485(3) 0.0174(7) Uani 1 1 d . . . . .
C19 C 1.0079(4) 1.1845(3) 0.5657(3) 0.0196(8) Uani 1 1 d . . . . .
H19 H 1.0082 1.1022 0.5835 0.024 Uiso 1 1 calc R U . . .
C20 C 1.0117(4) 1.2685(4) 0.4564(4) 0.0218(8) Uani 1 1 d . . . . .
C21 C 1.0085(5) 1.3913(4) 0.4310(4) 0.0264(9) Uani 1 1 d . . . . .
H21 H 1.0108 1.4464 0.3572 0.032 Uiso 1 1 calc R U . . .
C22 C 1.0019(4) 1.4339(3) 0.5141(3) 0.0222(8) Uani 1 1 d . . . . .
C23 C 1.0014(4) 1.3489(3) 0.6216(3) 0.0224(8) Uani 1 1 d . . . . .
H23 H 0.9995 1.3748 0.6777 0.027 Uiso 1 1 calc R U . . .
C24 C 1.0239(4) 1.2300(4) 0.3617(3) 0.0230(8) Uani 1 1 d . . . . .
C25 C 0.1884(16) 0.4884(16) 0.7933(15) 0.185(7) Uiso 1 1 d D . . . .
H25A H 0.2114 0.4523 0.7392 0.277 Uiso 1 1 d R U . . .
H25B H 0.0990 0.4804 0.8290 0.277 Uiso 1 1 d R U . . .
H25C H 0.2210 0.4477 0.8535 0.277 Uiso 1 1 d R U . . .
N1 N 0.240(3) 0.6176(17) 0.729(2) 0.382(14) Uiso 1 1 d D . . . .
H2A H 0.1800 0.6642 0.7409 0.458 Uiso 1 1 calc R U . . .
H2B H 0.2772 0.6398 0.6519 0.458 Uiso 1 1 calc R U . . .
C26 C 0.330(4) 0.626(3) 0.780(5) 0.66(4) Uiso 1 1 d D . . . .
H26A H 0.3558 0.7103 0.7557 0.997 Uiso 1 1 d R U . . .
H26B H 0.4013 0.5892 0.7516 0.997 Uiso 1 1 d R U . . .
H26C H 0.2920 0.5844 0.8641 0.997 Uiso 1 1 d R U . . .
O14 O 0.2333(8) -0.0035(11) 0.4662(6) 0.184(5) Uani 1 1 d . . . . .
H14A H 0.1908 0.0322 0.4284 0.276 Uiso 1 1 d R U . . .
H14B H 0.2126 -0.0173 0.5355 0.276 Uiso 1 1 d R U . . .
O15 O 0.3384(11) 0.333(3) 0.505(2) 0.60(3) Uani 1 1 d . . . . .
H15A H 0.3476 0.4013 0.5009 0.898 Uiso 1 1 d R U . . .
H15B H 0.3221 0.3231 0.4549 0.898 Uiso 1 1 d R U . . .
O16 O 0.3024(13) 0.060(2) 0.6876(15) 0.167(9) Uani 0.5 1 d . . P . .
H16A H 0.2618 0.0191 0.7582 0.251 Uiso 0.5 1 d R U P . .
H16B H 0.2990 0.0395 0.6381 0.251 Uiso 0.5 1 d R U P . .
O17 O 0.324(4) 0.535(4) 0.484(4) 0.34(2) Uiso 0.5 1 d . . P . .
H17A H 0.3612 0.5312 0.4210 0.509 Uiso 0.5 1 d R U P . .
H17B H 0.3145 0.6002 0.4869 0.509 Uiso 0.5 1 d R U P . .

loop_
_atom_site_aniso_label
_atom_site_aniso_U_11
_atom_site_aniso_U_22
_atom_site_aniso_U_33
_atom_site_aniso_U_23
_atom_site_aniso_U_13
_atom_site_aniso_U_12
Dy1 0.01181(11) 0.00886(11) 0.01199(11) -0.00419(9) -0.00643(9) 0.00170(8)
Dy2 0.01836(9) 0.01157(9) 0.01649(9) -0.00918(7) -0.01009(7) 0.00471(6)
O1 0.0149(14) 0.0287(16) 0.054(2) -0.0252(15) -0.0140(14) 0.0014(12)
O2 0.0181(13) 0.0274(15) 0.0238(14) -0.0143(13) -0.0058(11) 0.0078(11)
O3 0.0353(17) 0.0211(15) 0.057(2) -0.0275(16) -0.0282(16) 0.0141(13)
O4 0.0228(14) 0.0209(14) 0.0385(17) -0.0169(13) -0.0167(13) 0.0121(12)
O5 0.0244(14) 0.0123(12) 0.0258(14) -0.0102(11) -0.0149(12) 0.0081(11)
O6 0.0318(15) 0.0176(14) 0.0369(16) -0.0147(13) -0.0273(14) 0.0087(12)
O7 0.0357(17) 0.0127(13) 0.0474(19) -0.0165(13) -0.0288(15) 0.0069(12)
O8 0.065(2) 0.0223(16) 0.082(3) -0.0329(18) -0.062(2) 0.0270(16)
O9 0.0407(17) 0.0111(13) 0.0265(15) -0.0023(12) -0.0223(14) 0.0004(12)
O10 0.074(2) 0.0154(14) 0.0213(15) -0.0024(12) -0.0286(16) -0.0016(15)
O11 0.065(2) 0.0236(16) 0.0246(16) -0.0161(13) -0.0291(16) 0.0193(15)
O12 0.0500(19) 0.0201(14) 0.0242(15) -0.0159(13) -0.0216(14) 0.0154(13)
O13 0.0318(18) 0.072(3) 0.0316(18) -0.0300(19) -0.0021(15) -0.0093(18)
C1 0.0177(18) 0.0153(17) 0.0176(18) -0.0048(15) -0.0090(15) 0.0018(14)
C2 0.0165(17) 0.0142(17) 0.0187(18) -0.0092(15) -0.0080(14) 0.0022(14)
C3 0.0175(18) 0.0130(17) 0.0252(19) -0.0105(15) -0.0100(15) 0.0010(14)
C4 0.0204(18) 0.0135(17) 0.0185(18) -0.0079(15) -0.0108(15) 0.0046(14)
C5 0.0137(17) 0.0152(17) 0.028(2) -0.0117(16) -0.0107(15) 0.0042(14)
C6 0.0186(18) 0.0127(17) 0.0255(19) -0.0099(15) -0.0143(15) 0.0037(14)
C7 0.0179(18) 0.0129(17) 0.0229(18) -0.0109(15) -0.0104(15) 0.0061(14)
C8 0.0224(19) 0.0148(17) 0.0203(18) -0.0104(15) -0.0112(15) 0.0062(14)
C9 0.0165(17) 0.0139(17) 0.028(2) -0.0125(16) -0.0121(15) 0.0036(14)
C10 0.0198(18) 0.0107(17) 0.032(2) -0.0111(16) -0.0158(16) 0.0062(14)
C11 0.0175(18) 0.0121(17) 0.026(2) -0.0078(15) -0.0133(16) 0.0040(14)
C12 0.025(2) 0.0148(18) 0.035(2) -0.0142(17) -0.0197(18) 0.0047(15)
C13 0.0239(19) 0.0115(17) 0.035(2) -0.0119(16) -0.0191(18) 0.0059(15)
C14 0.0228(19) 0.0146(18) 0.037(2) -0.0130(17) -0.0221(18) 0.0087(15)
C15 0.0165(17) 0.0135(17) 0.0217(18) -0.0094(15) -0.0113(15) 0.0055(14)
C16 0.028(2) 0.0134(18) 0.039(2) -0.0144(17) -0.0215(19) 0.0082(15)
C17 0.0221(18) 0.0110(16) 0.0149(17) -0.0055(14) -0.0073(14) 0.0039(14)
C18 0.028(2) 0.0105(17) 0.0139(17) -0.0038(14) -0.0100(15) 0.0036(14)
C19 0.031(2) 0.0118(17) 0.0188(18) -0.0067(15) -0.0122(16) 0.0033(15)
C20 0.036(2) 0.0160(18) 0.0204(19) -0.0109(16) -0.0144(17) 0.0051(16)
C21 0.053(3) 0.0144(19) 0.0162(19) -0.0061(16) -0.0182(19) 0.0057(18)
C22 0.044(2) 0.0105(19) 0.0178(19) -0.0077(15) -0.0157(18) 0.0054(16)
C23 0.045(2) 0.0132(18) 0.0161(18) -0.0093(15) -0.0157(18) 0.0059(17)
C24 0.041(2) 0.0155(18) 0.0183(19) -0.0102(16) -0.0139(18) 0.0052(17)
O14 0.129(7) 0.307(14) 0.063(4) -0.043(6) -0.030(4) 0.072(8)
O15 0.060(7) 0.71(5) 0.60(4) 0.04(4) -0.049(14) -0.010(15)
O16 0.092(10) 0.31(3) 0.145(14) -0.166(17) -0.013(9) -0.052(13)

loop_
_atom_type_symbol
_atom_type_description
_atom_type_scat_dispersion_real
_atom_type_scat_dispersion_imag
_atom_type_scat_source
C C 0.0033 0.0016 'International Tables Vol C Tables 4.2.6.8 and 6.1.1.4'
H H 0.0000 0.0000 'International Tables Vol C Tables 4.2.6.8 and 6.1.1.4'
N N 0.0061 0.0033 'International Tables Vol C Tables 4.2.6.8 and 6.1.1.4'
O O 0.0106 0.0060 'International Tables Vol C Tables 4.2.6.8 and 6.1.1.4'
Dy Dy -0.1892 4.4098 'International Tables Vol C Tables 4.2.6.8 and 6.1.1.4'

loop_
_geom_angle_atom_site_label_1
_geom_angle_atom_site_label_2
_geom_angle_atom_site_label_3
_geom_angle
_geom_angle_site_symmetry_1
_geom_angle_site_symmetry_3
_geom_angle_publ_flag
O1 Dy1 O1 180.0 2_557 . ?
O1 Dy1 O5 100.50(10) 2_557 2_657 ?
O1 Dy1 O5 79.51(10) . 2_657 ?
O1 Dy1 O5 79.50(10) 2_557 1_455 ?
O1 Dy1 O5 100.49(10) . 1_455 ?
O5 Dy1 O5 180.00(14) 2_657 1_455 ?
O1 Dy1 O10 78.63(13) 2_557 2_667 ?
O1 Dy1 O10 101.37(13) . 2_667 ?
O5 Dy1 O10 72.54(10) 2_657 2_667 ?
O5 Dy1 O10 107.46(10) 1_455 2_667 ?
O1 Dy1 O10 101.37(13) 2_557 1_445 ?
O1 Dy1 O10 78.63(13) . 1_445 ?
O5 Dy1 O10 107.46(10) 2_657 1_445 ?
O5 Dy1 O10 72.54(10) 1_455 1_445 ?
O10 Dy1 O10 180.00(13) 2_667 1_445 ?
O1 Dy1 O9 79.10(11) 2_557 1_445 ?
O1 Dy1 O9 100.90(11) . 1_445 ?
O5 Dy1 O9 66.67(9) 2_657 1_445 ?
O5 Dy1 O9 113.33(9) 1_455 1_445 ?
O10 Dy1 O9 128.38(9) 2_667 1_445 ?
O10 Dy1 O9 51.62(9) 1_445 1_445 ?
O1 Dy1 O9 100.90(11) 2_557 2_667 ?
O1 Dy1 O9 79.10(11) . 2_667 ?
O5 Dy1 O9 113.33(9) 2_657 2_667 ?
O5 Dy1 O9 66.67(9) 1_455 2_667 ?
O10 Dy1 O9 51.62(9) 2_667 2_667 ?
O10 Dy1 O9 128.38(9) 1_445 2_667 ?
O9 Dy1 O9 180.0 1_445 2_667 ?
O1 Dy1 C17 89.84(12) 2_557 2_667 ?
O1 Dy1 C17 90.16(12) . 2_667 ?
O5 Dy1 C17 92.69(10) 2_657 2_667 ?
O5 Dy1 C17 87.31(10) 1_455 2_667 ?
O10 Dy1 C17 25.54(10) 2_667 2_667 ?
O10 Dy1 C17 154.46(10) 1_445 2_667 ?
O9 Dy1 C17 153.92(9) 1_445 2_667 ?
O9 Dy1 C17 26.08(9) 2_667 2_667 ?
O1 Dy1 C17 90.16(12) 2_557 1_445 ?
O1 Dy1 C17 89.84(12) . 1_445 ?
O5 Dy1 C17 87.31(10) 2_657 1_445 ?
O5 Dy1 C17 92.69(10) 1_455 1_445 ?
O10 Dy1 C17 154.46(10) 2_667 1_445 ?
O10 Dy1 C17 25.54(10) 1_445 1_445 ?
O9 Dy1 C17 26.08(9) 1_445 1_445 ?
O9 Dy1 C17 153.92(9) 2_667 1_445 ?
C17 Dy1 C17 180.0 2_667 1_445 ?
O7 Dy2 O2 72.14(11) . 2_667 ?
O7 Dy2 O4 77.87(10) . 1_565 ?
O2 Dy2 O4 75.73(10) 2_667 1_565 ?
O7 Dy2 O13 143.56(12) . . ?
O2 Dy2 O13 138.27(11) 2_667 . ?
O4 Dy2 O13 122.41(13) 1_565 . ?
O7 Dy2 O9 142.31(11) . . ?
O2 Dy2 O9 79.36(10) 2_667 . ?
O4 Dy2 O9 71.49(10) 1_565 . ?
O13 Dy2 O9 73.40(12) . . ?
O7 Dy2 O6 85.62(10) . 2_767 ?
O2 Dy2 O6 81.24(10) 2_667 2_767 ?
O4 Dy2 O6 154.84(11) 1_565 2_767 ?
O13 Dy2 O6 81.83(13) . 2_767 ?
O9 Dy2 O6 114.17(9) . 2_767 ?
O7 Dy2 O12 86.03(11) . 2_776 ?
O2 Dy2 O12 143.99(10) 2_667 2_776 ?
O4 Dy2 O12 71.82(10) 1_565 2_776 ?
O13 Dy2 O12 74.48(12) . 2_776 ?
O9 Dy2 O12 104.20(10) . 2_776 ?
O6 Dy2 O12 126.25(10) 2_767 2_776 ?
O7 Dy2 O11 72.14(11) . 2_776 ?
O2 Dy2 O11 137.52(11) 2_667 2_776 ?
O4 Dy2 O11 117.71(10) 1_565 2_776 ?
O13 Dy2 O11 71.53(12) . 2_776 ?
O9 Dy2 O11 142.35(11) . 2_776 ?
O6 Dy2 O11 73.84(9) 2_767 2_776 ?
O12 Dy2 O11 53.12(9) 2_776 2_776 ?
O7 Dy2 O5 125.89(10) . 2_767 ?
O2 Dy2 O5 71.47(9) 2_667 2_767 ?
O4 Dy2 O5 128.06(9) 1_565 2_767 ?
O13 Dy2 O5 68.33(11) . 2_767 ?
O9 Dy2 O5 63.77(9) . 2_767 ?
O6 Dy2 O5 50.40(8) 2_767 2_767 ?
O12 Dy2 O5 142.77(10) 2_776 2_767 ?
O11 Dy2 O5 113.75(10) 2_776 2_767 ?
O7 Dy2 C24 76.50(12) . 2_776 ?
O2 Dy2 C24 148.40(11) 2_667 2_776 ?
O4 Dy2 C24 94.13(11) 1_565 2_776 ?
O13 Dy2 C24 72.38(12) . 2_776 ?
O9 Dy2 C24 126.32(11) . 2_776 ?
O6 Dy2 C24 100.37(11) 2_767 2_776 ?
O12 Dy2 C24 26.52(10) 2_776 2_776 ?
O11 Dy2 C24 26.67(11) 2_776 2_776 ?
O5 Dy2 C24 133.28(11) 2_767 2_776 ?
O7 Dy2 C15 106.84(10) . 2_767 ?
O2 Dy2 C15 76.36(10) 2_667 2_767 ?
O4 Dy2 C15 148.55(10) 1_565 2_767 ?
O13 Dy2 C15 72.38(12) . 2_767 ?
O9 Dy2 C15 89.35(10) . 2_767 ?
O6 Dy2 C15 24.83(9) 2_767 2_767 ?
O12 Dy2 C15 138.64(10) 2_776 2_767 ?
O11 Dy2 C15 92.80(10) 2_776 2_767 ?
O5 Dy2 C15 25.64(9) 2_767 2_767 ?
C24 Dy2 C15 117.29(11) 2_776 2_767 ?
C1 O1 Dy1 124.1(3) . . ?
C1 O2 Dy2 136.8(3) . 2_667 ?
C8 O3 H3 109.5 . . ?
C8 O4 Dy2 151.1(3) . 1_545 ?
C15 O5 Dy1 149.7(3) . 1_655 ?
C15 O5 Dy2 88.5(2) . 2_767 ?
Dy1 O5 Dy2 106.90(10) 1_655 2_767 ?
C15 O6 Dy2 100.4(2) . 2_767 ?
C16 O7 Dy2 141.9(3) . . ?
C17 O9 Dy2 159.8(3) . . ?
C17 O9 Dy1 90.3(2) . 1_665 ?
Dy2 O9 Dy1 107.99(10) . 1_665 ?
C17 O10 Dy1 98.2(2) . 1_665 ?
C24 O11 Dy2 91.8(2) . 2_776 ?
C24 O12 Dy2 93.5(2) . 2_776 ?
Dy2 O13 H13A 95.9 . . ?
Dy2 O13 H13B 138.7 . . ?
H13A O13 H13B 121.3 . . ?
O2 C1 O1 123.9(4) . . ?
O2 C1 C2 119.9(3) . . ?
O1 C1 C2 116.2(3) . . ?
C7 C2 C3 119.8(3) . . ?
C7 C2 C1 121.2(3) . . ?
C3 C2 C1 118.4(3) . . ?
C4 C3 C2 119.8(3) . . ?
C4 C3 H3A 120.1 . . ?
C2 C3 H3A 120.1 . . ?
C3 C4 C5 119.8(3) . . ?
C3 C4 C8 120.6(3) . . ?
C5 C4 C8 119.3(3) . . ?
C4 C5 C6 121.2(3) . . ?
C4 C5 H5 119.4 . . ?
C6 C5 H5 119.4 . . ?
C7 C6 C5 118.5(3) . . ?
C7 C6 C9 121.9(3) . . ?
C5 C6 C9 119.4(3) . . ?
C6 C7 C2 120.7(3) . . ?
C6 C7 H7 119.6 . . ?
C2 C7 H7 119.6 . . ?
O4 C8 O3 125.1(3) . . ?
O4 C8 C4 119.6(3) . . ?
O3 C8 C4 115.3(3) . . ?
C14 C9 C10 118.2(3) . . ?
C14 C9 C6 122.5(3) . . ?
C10 C9 C6 119.3(3) . . ?
C11 C10 C9 121.5(3) . . ?
C11 C10 H10 119.3 . . ?
C9 C10 H10 119.3 . . ?
C12 C11 C10 119.6(3) . . ?
C12 C11 C15 120.1(3) . . ?
C10 C11 C15 120.2(3) . . ?
C11 C12 C13 120.1(3) . . ?
C11 C12 H12 120.0 . . ?
C13 C12 H12 120.0 . . ?
C12 C13 C14 120.2(3) . . ?
C12 C13 C16 118.8(3) . . ?
C14 C13 C16 121.0(3) . . ?
C13 C14 C9 120.5(3) . . ?
C13 C14 H14 119.7 . . ?
C9 C14 H14 119.7 . . ?
O6 C15 O5 120.4(3) . . ?
O6 C15 C11 119.9(3) . . ?
O5 C15 C11 119.6(3) . . ?
O6 C15 Dy2 54.76(18) . 2_767 ?
O5 C15 Dy2 65.89(19) . 2_767 ?
C11 C15 Dy2 170.7(3) . 2_767 ?
O7 C16 O8 123.7(4) . . ?
O7 C16 C13 118.0(3) . . ?
O8 C16 C13 118.2(3) . . ?
O10 C17 O9 119.8(3) . . ?
O10 C17 C18 118.8(3) . . ?
O9 C17 C18 121.3(3) . . ?
O10 C17 Dy1 56.24(19) . 1_665 ?
O9 C17 Dy1 63.6(2) . 1_665 ?
C18 C17 Dy1 174.4(2) . 1_665 ?
C19 C18 C23 120.1(3) . . ?
C19 C18 C17 122.3(3) . . ?
C23 C18 C17 117.5(3) . . ?
C20 C19 C18 118.9(3) . . ?
C20 C19 H19 120.5 . . ?
C18 C19 H19 120.5 . . ?
C19 C20 C21 120.4(4) . . ?
C19 C20 C24 120.9(3) . . ?
C21 C20 C24 118.7(4) . . ?
C20 C21 C22 121.5(4) . . ?
C20 C21 H21 119.2 . . ?
C22 C21 H21 119.2 . . ?
C23 C22 C21 117.1(3) . . ?
C23 C22 C22 121.9(4) . 2_786 ?
C21 C22 C22 121.0(4) . 2_786 ?
C22 C23 C18 121.9(3) . . ?
C22 C23 H23 119.1 . . ?
C18 C23 H23 119.1 . . ?
O12 C24 O11 121.2(3) . . ?
O12 C24 C20 120.1(4) . . ?
O11 C24 C20 118.7(3) . . ?
O12 C24 Dy2 59.9(2) . 2_776 ?
O11 C24 Dy2 61.5(2) . 2_776 ?
C20 C24 Dy2 174.0(3) . 2_776 ?
N1 C25 H25A 109.2 . . ?
N1 C25 H25B 109.4 . . ?
H25A C25 H25B 109.5 . . ?
N1 C25 H25C 109.8 . . ?
H25A C25 H25C 109.5 . . ?
H25B C25 H25C 109.5 . . ?
C25 N1 C26 103.2(9) . . ?
C25 N1 H2A 111.1 . . ?
C26 N1 H2A 111.1 . . ?
C25 N1 H2B 111.1 . . ?
C26 N1 H2B 111.1 . . ?
H2A N1 H2B 109.1 . . ?
N1 C26 H26A 109.8 . . ?
N1 C26 H26B 109.0 . . ?
H26A C26 H26B 109.5 . . ?
N1 C26 H26C 109.6 . . ?
H26A C26 H26C 109.5 . . ?
H26B C26 H26C 109.5 . . ?
H14A O14 H14B 121.3 . . ?
H15A O15 H15B 121.4 . . ?
H16A O16 H16B 121.3 . . ?
H17A O17 H17B 121.4 . . ?

loop_
_geom_bond_atom_site_label_1
_geom_bond_atom_site_label_2
_geom_bond_distance
_geom_bond_site_symmetry_2
_geom_bond_publ_flag
Dy1 O1 2.273(3) 2_557 ?
Dy1 O1 2.273(3) . ?
Dy1 O5 2.316(3) 2_657 ?
Dy1 O5 2.316(3) 1_455 ?
Dy1 O10 2.406(3) 2_667 ?
Dy1 O10 2.406(3) 1_445 ?
Dy1 O9 2.566(3) 1_445 ?
Dy1 O9 2.566(3) 2_667 ?
Dy1 C17 2.864(4) 2_667 ?
Dy1 C17 2.864(4) 1_445 ?
Dy2 O7 2.304(3) . ?
Dy2 O2 2.365(3) 2_667 ?
Dy2 O4 2.378(3) 1_565 ?
Dy2 O13 2.380(3) . ?
Dy2 O9 2.397(3) . ?
Dy2 O6 2.434(3) 2_767 ?
Dy2 O12 2.440(3) 2_776 ?
Dy2 O11 2.474(3) 2_776 ?
Dy2 O5 2.677(3) 2_767 ?
Dy2 C24 2.814(4) 2_776 ?
Dy2 C15 2.932(4) 2_767 ?
O1 C1 1.266(5) . ?
O2 C1 1.239(5) . ?
O2 Dy2 2.365(3) 2_667 ?
O3 C8 1.290(5) . ?
O3 H3 0.8200 . ?
O4 C8 1.224(5) . ?
O4 Dy2 2.378(3) 1_545 ?
O5 C15 1.269(4) . ?
O5 Dy1 2.316(3) 1_655 ?
O5 Dy2 2.677(3) 2_767 ?
O6 C15 1.252(4) . ?
O6 Dy2 2.434(3) 2_767 ?
O7 C16 1.246(5) . ?
O8 C16 1.260(5) . ?
O9 C17 1.259(5) . ?
O9 Dy1 2.566(3) 1_665 ?
O10 C17 1.248(5) . ?
O10 Dy1 2.406(3) 1_665 ?
O11 C24 1.264(5) . ?
O11 Dy2 2.474(3) 2_776 ?
O12 C24 1.259(5) . ?
O12 Dy2 2.440(3) 2_776 ?
O13 H13A 0.8200 . ?
O13 H13B 0.8203 . ?
C1 C2 1.500(5) . ?
C2 C7 1.394(5) . ?
C2 C3 1.404(5) . ?
C3 C4 1.381(5) . ?
C3 H3A 0.9300 . ?
C4 C5 1.393(5) . ?
C4 C8 1.497(5) . ?
C5 C6 1.397(5) . ?
C5 H5 0.9300 . ?
C6 C7 1.391(5) . ?
C6 C9 1.484(5) . ?
C7 H7 0.9300 . ?
C9 C14 1.400(5) . ?
C9 C10 1.400(5) . ?
C10 C11 1.392(5) . ?
C10 H10 0.9300 . ?
C11 C12 1.384(5) . ?
C11 C15 1.500(5) . ?
C12 C13 1.393(5) . ?
C12 H12 0.9300 . ?
C13 C14 1.396(5) . ?
C13 C16 1.499(5) . ?
C14 H14 0.9300 . ?
C15 Dy2 2.931(4) 2_767 ?
C17 C18 1.500(5) . ?
C17 Dy1 2.864(4) 1_665 ?
C18 C19 1.390(5) . ?
C18 C23 1.397(5) . ?
C19 C20 1.385(5) . ?
C19 H19 0.9300 . ?
C20 C21 1.391(5) . ?
C20 C24 1.501(5) . ?
C21 C22 1.404(5) . ?
C21 H21 0.9300 . ?
C22 C23 1.383(5) . ?
C22 C22 1.496(7) 2_786 ?
C23 H23 0.9300 . ?
C24 Dy2 2.814(4) 2_776 ?
C25 N1 1.462(10) . ?
C25 H25A 0.9600 . ?
C25 H25B 0.9600 . ?
C25 H25C 0.9600 . ?
N1 C26 1.473(10) . ?
N1 H2A 0.8900 . ?
N1 H2B 0.8900 . ?
C26 H26A 0.9600 . ?
C26 H26B 0.9600 . ?
C26 H26C 0.9600 . ?
O14 H14A 0.8201 . ?
O14 H14B 0.8200 . ?
O15 H15A 0.8201 . ?
O15 H15B 0.8200 . ?
O16 H16A 0.8200 . ?
O16 H16B 0.8203 . ?
O17 H17A 0.8200 . ?
O17 H17B 0.8200 . ?

loop_
_geom_hbond_atom_site_label_D
_geom_hbond_atom_site_label_H
_geom_hbond_atom_site_label_A
_geom_hbond_distance_DH
_geom_hbond_distance_HA
_geom_hbond_distance_DA
_geom_hbond_angle_DHA
_geom_hbond_site_symmetry_A
O16 H16B O13 0.82 2.19 2.647(14) 115.2 1_445
O16 H16A O1 0.82 2.34 2.978(14) 135.7 .
O15 H15A O17 0.82 1.57 2.36(4) 160.4 .
O14 H14B O13 0.82 1.87 2.658(8) 160.7 1_445
O14 H14A O12 0.82 2.06 2.863(9) 166.1 1_445
N1 H2A O11 0.89 2.15 2.90(3) 140.7 2_676
C25 H25B O6 0.96 2.65 3.236(18) 120.0 1_455
O13 H13B O16 0.82 1.88 2.647(14) 154.5 1_665
O13 H13A O14 0.82 2.00 2.658(8) 137.4 1_665
O13 H13A O12 0.82 2.38 2.918(5) 124.1 2_776
O3 H3 O8 0.82 1.73 2.497(4) 155.6 1_545
O3 H3 O7 0.82 2.58 3.291(4) 145.8 1_545
O3 H3 O7 0.82 2.58 3.291(4) 145.8 1_545
O3 H3 O8 0.82 1.73 2.497(4) 155.6 1_545
O13 H13A O12 0.82 2.38 2.918(5) 124.1 2_776
O13 H13A O14 0.82 2.00 2.658(8) 137.4 1_665
O13 H13B O16 0.82 1.88 2.647(14) 154.5 1_665
C25 H25B O6 0.96 2.65 3.236(18) 120.0 1_455
N1 H2A O11 0.89 2.15 2.90(3) 140.7 2_676
O14 H14A O12 0.82 2.06 2.863(9) 166.1 1_445
O14 H14B O13 0.82 1.87 2.658(8) 160.7 1_445
O15 H15A O17 0.82 1.57 2.36(4) 160.4 .
O16 H16A O1 0.82 2.34 2.978(14) 135.7 .
O16 H16B O13 0.82 2.19 2.647(14) 115.2 1_445
O3 H3 O7 0.82 2.58 3.291(4) 145.8 1_545
O3 H3 O8 0.82 1.73 2.497(4) 155.6 1_545
O13 H13A O12 0.82 2.38 2.918(5) 124.1 2_776
O13 H13A O14 0.82 2.00 2.658(8) 137.4 1_665
O13 H13B O16 0.82 1.88 2.647(14) 154.5 1_665
C25 H25B O6 0.96 2.65 3.236(18) 120.0 1_455
N1 H2A O11 0.89 2.15 2.90(3) 140.7 2_676
O14 H14A O12 0.82 2.06 2.863(9) 166.1 1_445
O14 H14B O13 0.82 1.87 2.658(8) 160.7 1_445
O15 H15A O17 0.82 1.57 2.36(4) 160.4 .
O16 H16A O1 0.82 2.34 2.978(14) 135.7 .
O16 H16B O13 0.82 2.19 2.647(14) 115.2 1_445
